data_4335251
loop_
_publ_author_name
'Qing-Yan Liu'
'Wei-Lu Xiong'
'Cai-Ming Liu'
'Yu-Ling Wang'
'Jia-Jia Wei'
'Zuo-Juan Xiahou'
'Li-Hua Xiong'

_publ_contact_author_address
;
College of Chemistry and Chemical Engineering,
Jiangxi Normal University,
Nanchang, Jiangxi 330022,
P. R. China
;
_publ_contact_author_email qyliuchem@hotmail.com
_publ_contact_author_fax +86-791-88336372
_publ_contact_author_name 'Qing-Yan Liu'
_publ_contact_author_phone +86-791-88336372
_publ_section_title
;
 Chiral Induction in the Ionothermal Synthesis of a 3D Chiral
 Heterometallic Metal-Organic Framework Constructed from Achiral
 1,4-Naphthalenedicarboxylate
;
_journal_name_full 'Inorganic Chemistry'
_journal_page_first 6773
_journal_page_last 6775
_journal_paper_doi 10.1021/ic400853r
_journal_volume 52
_journal_year 2013
_chemical_formula_sum 'C30 H23 Cu N2 Na O8'
_chemical_formula_weight 626.03
_chemical_name_systematic
; 
 ? 
;
_space_group_IT_number 76
_symmetry_cell_setting tetragonal
_symmetry_space_group_name_Hall 'P 4w'
_symmetry_space_group_name_H-M 'P 41'
_atom_sites_solution_hydrogens geom
_atom_sites_solution_primary direct
_atom_sites_solution_secondary difmap
_audit_creation_method SHELXL-97
_cell_angle_alpha 90.00
_cell_angle_beta 90.00
_cell_angle_gamma 90.00
_cell_formula_units_Z 4
_cell_length_a 10.6642(10)
_cell_length_b 10.6642(10)
_cell_length_c 23.998(5)
_cell_measurement_reflns_used 2390
_cell_measurement_temperature 273(2)
_cell_measurement_theta_max 21.60
_cell_measurement_theta_min 2.56
_cell_volume 2729.2(7)
_computing_cell_refinement 'SAINT (Bruker, 2008)'
_computing_data_collection 'APEX2 (Bruker, 2008)'
_computing_data_reduction 'SAINT (Bruker, 2008)'
_computing_molecular_graphics 'Bruker SHELXTL'
_computing_publication_material 'Bruker SHELXTL'
_computing_structure_refinement 'SHELXL-97 (Sheldrick, 1997)'
_computing_structure_solution 'SHELXS-97 (Sheldrick, 1990)'
_diffrn_ambient_temperature 273(2)
_diffrn_measured_fraction_theta_full 1.000
_diffrn_measured_fraction_theta_max 1.000
_diffrn_measurement_device_type 'CCD area detector'
_diffrn_measurement_method 'phi and omega scans'
_diffrn_radiation_monochromator graphite
_diffrn_radiation_source 'fine-focus sealed tube'
_diffrn_radiation_type MoK\a
_diffrn_radiation_wavelength 0.71073
_diffrn_reflns_av_R_equivalents 0.0488
_diffrn_reflns_av_sigmaI/netI 0.0577
_diffrn_reflns_limit_h_max 11
_diffrn_reflns_limit_h_min -11
_diffrn_reflns_limit_k_max 9
_diffrn_reflns_limit_k_min -11
_diffrn_reflns_limit_l_max 23
_diffrn_reflns_limit_l_min -26
_diffrn_reflns_number 12017
_diffrn_reflns_theta_full 23.48
_diffrn_reflns_theta_max 23.48
_diffrn_reflns_theta_min 1.91
_exptl_absorpt_coefficient_mu 0.873
_exptl_absorpt_correction_T_max 0.9577
_exptl_absorpt_correction_T_min 0.7736
_exptl_absorpt_correction_type multi-scan
_exptl_absorpt_process_details '(SADABS; Bruker 2008)'
_exptl_crystal_colour BLUE
_exptl_crystal_density_diffrn 1.524
_exptl_crystal_description BLOCK
_exptl_crystal_F_000 1284
_exptl_crystal_size_max 0.31
_exptl_crystal_size_mid 0.13
_exptl_crystal_size_min 0.05
_refine_diff_density_max 0.204
_refine_diff_density_min -0.251
_refine_diff_density_rms 0.046
_refine_ls_abs_structure_details 'Flack H D (1983), Acta Cryst. A39, 876-881'
_refine_ls_abs_structure_Flack 0.004(15)
_refine_ls_extinction_method none
_refine_ls_goodness_of_fit_ref 1.011
_refine_ls_hydrogen_treatment constr
_refine_ls_matrix_type full
_refine_ls_number_parameters 379
_refine_ls_number_reflns 3763
_refine_ls_number_restraints 1
_refine_ls_restrained_S_all 1.011
_refine_ls_R_factor_all 0.0494
_refine_ls_R_factor_gt 0.0375
_refine_ls_shift/su_max 0.000
_refine_ls_shift/su_mean 0.000
_refine_ls_structure_factor_coef Fsqd
_refine_ls_weighting_details 'calc w=1/[\s^2^(Fo^2^)+(0.0361P)^2^+0.0643P] where P=(Fo^2^+2Fc^2^)/3'
_refine_ls_weighting_scheme calc
_refine_ls_wR_factor_gt 0.0749
_refine_ls_wR_factor_ref 0.0804
_reflns_number_gt 3188
_reflns_number_total 3763
_reflns_threshold_expression >2sigma(I)
_cod_data_source_file ic400853r_si_002.cif
_cod_data_source_block 1
_cod_database_code 4335251

loop_
_symmetry_equiv_pos_as_xyz
'x, y, z'
'-x, -y, z+1/2'
'-y, x, z+1/4'
'y, -x, z+3/4'

loop_
_atom_site_label
_atom_site_type_symbol
_atom_site_fract_x
_atom_site_fract_y
_atom_site_fract_z
_atom_site_U_iso_or_equiv
_atom_site_adp_type
_atom_site_occupancy
_atom_site_symmetry_multiplicity
_atom_site_calc_flag
_atom_site_refinement_flags
Cu1 Cu 0.64842(4) 0.60909(4) 0.14864(3) 0.02610(14) Uani 1 1 d .
Na1 Na 0.63200(18) 0.50901(19) 0.01503(11) 0.0601(7) Uani 1 1 d .
N1 N 0.8938(7) 0.4982(5) 0.3206(3) 0.0829(18) Uani 1 1 d .
N2 N 0.9730(5) 0.6509(5) 0.2742(2) 0.0639(14) Uani 1 1 d .
O1 O 0.8297(2) 0.5924(3) 0.14719(18) 0.0381(8) Uani 1 1 d .
O2 O 0.8092(3) 0.6177(4) 0.05610(16) 0.0513(11) Uani 1 1 d .
O3 O 1.4893(3) 0.6248(3) 0.06564(18) 0.0511(11) Uani 1 1 d .
O4 O 1.4642(3) 0.6258(3) 0.15746(18) 0.0422(9) Uani 1 1 d .
O5 O 0.6708(3) 0.7884(3) 0.15257(17) 0.0371(8) Uani 1 1 d .
O6 O 0.6462(3) 0.7797(3) 0.24410(15) 0.0450(10) Uani 1 1 d .
O7 O 0.6292(3) 1.4491(3) 0.23266(18) 0.0475(10) Uani 1 1 d .
O8 O 0.6334(3) 1.4274(3) 0.14075(18) 0.0388(9) Uani 1 1 d .
C1 C 1.0152(4) 0.6174(4) 0.0966(2) 0.0306(12) Uani 1 1 d .
C2 C 1.0816(4) 0.5495(4) 0.1354(2) 0.0409(14) Uani 1 1 d .
H2A H 1.0388 0.4984 0.1603 0.049 Uiso 1 1 calc R
C3 C 1.2123(4) 0.5558(4) 0.1379(2) 0.0406(13) Uani 1 1 d .
H3A H 1.2543 0.5099 0.1650 0.049 Uiso 1 1 calc R
C4 C 1.2800(4) 0.6277(4) 0.1017(2) 0.0327(13) Uani 1 1 d .
C5 C 1.2169(4) 0.6982(4) 0.0607(2) 0.0344(12) Uani 1 1 d .
C6 C 1.2798(5) 0.7754(5) 0.0219(2) 0.0493(15) Uani 1 1 d .
H6A H 1.3670 0.7786 0.0221 0.059 Uiso 1 1 calc R
C7 C 1.2156(5) 0.8441(6) -0.0152(3) 0.0697(19) Uani 1 1 d .
H7A H 1.2598 0.8946 -0.0399 0.084 Uiso 1 1 calc R
C8 C 1.0867(5) 0.8426(5) -0.0182(3) 0.0680(18) Uani 1 1 d .
H8A H 1.0453 0.8916 -0.0445 0.082 Uiso 1 1 calc R
C9 C 1.0208(5) 0.7694(5) 0.0174(2) 0.0498(15) Uani 1 1 d .
H9A H 0.9338 0.7678 0.0151 0.060 Uiso 1 1 calc R
C10 C 1.0817(4) 0.6954(4) 0.0579(2) 0.0346(12) Uani 1 1 d .
C11 C 0.8743(4) 0.6096(5) 0.0986(2) 0.0343(13) Uani 1 1 d .
C12 C 1.4211(5) 0.6266(5) 0.1079(3) 0.0371(14) Uani 1 1 d .
C13 C 0.6759(4) 0.9791(4) 0.2007(2) 0.0323(13) Uani 1 1 d .
C14 C 0.5902(4) 1.0447(4) 0.2322(2) 0.0393(13) Uani 1 1 d .
H14A H 0.5359 1.0012 0.2556 0.047 Uiso 1 1 calc R
C15 C 0.5834(5) 1.1758(4) 0.2297(2) 0.0404(13) Uani 1 1 d .
H15A H 0.5258 1.2180 0.2520 0.048 Uiso 1 1 calc R
C16 C 0.6599(4) 1.2425(4) 0.1950(2) 0.0314(12) Uani 1 1 d .
C17 C 0.7540(4) 1.1802(4) 0.1641(2) 0.0311(12) Uani 1 1 d .
C18 C 0.8438(4) 1.2449(4) 0.1308(2) 0.0376(13) Uani 1 1 d .
H18A H 0.8392 1.3318 0.1282 0.045 Uiso 1 1 calc R
C19 C 0.9357(5) 1.1835(5) 0.1030(2) 0.0434(13) Uani 1 1 d .
H19A H 0.9920 1.2283 0.0810 0.052 Uiso 1 1 calc R
C20 C 0.9463(4) 1.0533(5) 0.1070(2) 0.0411(13) Uani 1 1 d .
H20A H 1.0117 1.0118 0.0892 0.049 Uiso 1 1 calc R
C21 C 0.8610(4) 0.9877(4) 0.1370(2) 0.0352(12) Uani 1 1 d .
H21A H 0.8666 0.9006 0.1379 0.042 Uiso 1 1 calc R
C22 C 0.7633(4) 1.0475(4) 0.16703(19) 0.0280(11) Uani 1 1 d .
C23 C 0.6637(4) 0.8375(4) 0.2005(2) 0.0328(13) Uani 1 1 d .
C24 C 0.6391(5) 1.3849(5) 0.1897(3) 0.0394(15) Uani 1 1 d .
C25 C 0.8690(7) 0.5908(6) 0.2866(3) 0.0718(19) Uani 1 1 d .
H25A H 0.7897 0.6111 0.2733 0.086 Uiso 1 1 calc R
C26 C 1.0661(7) 0.5949(8) 0.3034(3) 0.086(2) Uani 1 1 d .
H26A H 1.1498 0.6192 0.3032 0.103 Uiso 1 1 calc R
C27 C 1.0185(8) 0.4994(8) 0.3325(4) 0.088(3) Uani 1 1 d .
H27A H 1.0616 0.4450 0.3559 0.106 Uiso 1 1 calc R
C28 C 0.8030(9) 0.4083(7) 0.3436(4) 0.110(3) Uani 1 1 d .
H28A H 0.8016 0.4166 0.3839 0.132 Uiso 1 1 calc R
H28B H 0.7200 0.4288 0.3298 0.132 Uiso 1 1 calc R
C29 C 0.8319(10) 0.2786(7) 0.3292(4) 0.147(4) Uani 1 1 d .
H29A H 0.7703 0.2241 0.3454 0.220 Uiso 1 1 calc R
H29B H 0.9134 0.2573 0.3432 0.220 Uiso 1 1 calc R
H29C H 0.8310 0.2692 0.2894 0.220 Uiso 1 1 calc R
C30 C 0.9810(6) 0.7607(6) 0.2390(3) 0.077(2) Uani 1 1 d .
H30A H 0.9001 0.7783 0.2234 0.116 Uiso 1 1 calc R
H30B H 1.0399 0.7455 0.2095 0.116 Uiso 1 1 calc R
H30C H 1.0085 0.8310 0.2608 0.116 Uiso 1 1 calc R

loop_
_atom_site_aniso_label
_atom_site_aniso_U_11
_atom_site_aniso_U_22
_atom_site_aniso_U_33
_atom_site_aniso_U_23
_atom_site_aniso_U_13
_atom_site_aniso_U_12
Cu1 0.0188(3) 0.0216(3) 0.0379(3) -0.0006(3) 0.0021(3) -0.0001(2)
Na1 0.0335(10) 0.0662(16) 0.0805(18) -0.0372(13) -0.0014(11) 0.0078(11)
N1 0.126(6) 0.049(3) 0.074(4) -0.007(3) -0.031(4) 0.012(4)
N2 0.059(3) 0.066(4) 0.066(4) -0.026(3) -0.022(3) 0.003(3)
O1 0.0204(16) 0.0395(19) 0.054(2) -0.003(2) 0.000(2) 0.0015(13)
O2 0.029(2) 0.073(3) 0.052(3) -0.006(2) -0.0068(19) -0.0071(18)
O3 0.0247(19) 0.054(2) 0.074(3) -0.002(2) 0.012(2) 0.0064(17)
O4 0.0233(18) 0.044(2) 0.060(3) 0.002(2) -0.003(2) 0.0017(15)
O5 0.048(2) 0.0215(16) 0.042(2) -0.0054(19) 0.006(2) -0.0023(14)
O6 0.054(2) 0.030(2) 0.051(3) 0.0124(19) 0.002(2) -0.0092(17)
O7 0.054(2) 0.027(2) 0.062(3) -0.011(2) -0.002(2) 0.0024(17)
O8 0.0325(19) 0.0228(18) 0.061(3) 0.005(2) -0.0025(19) 0.0002(13)
C1 0.023(3) 0.028(3) 0.040(3) -0.005(2) 0.002(2) -0.001(2)
C2 0.029(3) 0.038(3) 0.056(4) 0.002(3) 0.004(3) -0.008(2)
C3 0.026(2) 0.044(3) 0.052(4) 0.005(3) -0.001(3) 0.002(2)
C4 0.019(3) 0.028(3) 0.052(4) -0.007(3) 0.001(2) 0.000(2)
C5 0.026(3) 0.031(3) 0.046(3) -0.008(2) 0.005(2) 0.001(2)
C6 0.032(3) 0.052(3) 0.064(4) 0.005(3) 0.009(3) 0.000(2)
C7 0.048(4) 0.081(5) 0.081(5) 0.036(4) 0.013(3) -0.002(3)
C8 0.054(4) 0.073(4) 0.077(5) 0.032(4) 0.006(4) 0.008(3)
C9 0.034(3) 0.058(4) 0.057(4) 0.013(3) 0.000(3) 0.011(3)
C10 0.030(3) 0.028(3) 0.046(3) -0.011(2) 0.005(2) 0.007(2)
C11 0.026(3) 0.033(3) 0.044(4) -0.009(3) 0.006(3) -0.004(2)
C12 0.024(3) 0.026(3) 0.062(5) -0.003(3) 0.008(3) 0.000(2)
C13 0.030(3) 0.026(3) 0.040(3) 0.003(2) -0.002(2) -0.001(2)
C14 0.041(3) 0.028(3) 0.050(3) 0.006(3) 0.015(3) -0.007(2)
C15 0.042(3) 0.030(3) 0.048(4) -0.008(3) 0.014(3) 0.004(2)
C16 0.029(3) 0.023(3) 0.042(3) 0.003(2) 0.003(2) -0.005(2)
C17 0.027(2) 0.025(2) 0.041(3) 0.002(2) -0.004(2) -0.002(2)
C18 0.032(3) 0.027(2) 0.054(4) 0.002(2) 0.001(2) -0.007(2)
C19 0.035(3) 0.043(3) 0.052(4) 0.007(3) 0.010(3) -0.009(2)
C20 0.030(3) 0.044(3) 0.049(4) -0.003(3) 0.006(3) -0.001(2)
C21 0.029(2) 0.028(2) 0.049(3) -0.001(2) 0.005(2) -0.001(2)
C22 0.025(2) 0.025(2) 0.033(3) 0.002(2) 0.004(2) -0.002(2)
C23 0.021(3) 0.021(3) 0.056(4) 0.001(3) 0.006(3) -0.004(2)
C24 0.026(3) 0.020(3) 0.073(5) -0.004(3) 0.003(3) -0.003(2)
C25 0.078(5) 0.060(4) 0.077(5) -0.006(4) -0.027(4) 0.012(4)
C26 0.067(5) 0.104(6) 0.088(6) -0.037(5) -0.033(5) 0.042(5)
C27 0.095(6) 0.087(6) 0.082(6) -0.015(5) -0.035(5) 0.045(5)
C28 0.183(10) 0.057(5) 0.090(6) -0.004(4) -0.026(6) 0.019(6)
C29 0.220(12) 0.076(6) 0.145(10) -0.001(6) -0.043(8) 0.002(6)
C30 0.080(5) 0.065(4) 0.086(5) -0.012(4) -0.016(4) -0.005(4)

loop_
_atom_type_symbol
_atom_type_description
_atom_type_scat_dispersion_real
_atom_type_scat_dispersion_imag
_atom_type_scat_source
C C 0.0033 0.0016 'International Tables Vol C Tables 4.2.6.8 and 6.1.1.4'
H H 0.0000 0.0000 'International Tables Vol C Tables 4.2.6.8 and 6.1.1.4'
B B 0.0013 0.0007 'International Tables Vol C Tables 4.2.6.8 and 6.1.1.4'
N N 0.0061 0.0033 'International Tables Vol C Tables 4.2.6.8 and 6.1.1.4'
O O 0.0106 0.0060 'International Tables Vol C Tables 4.2.6.8 and 6.1.1.4'
F F 0.0171 0.0103 'International Tables Vol C Tables 4.2.6.8 and 6.1.1.4'
Cu Cu 0.3201 1.2651 'International Tables Vol C Tables 4.2.6.8 and 6.1.1.4'
Na Na 0.0362 0.0249 'International Tables Vol C Tables 4.2.6.8 and 6.1.1.4'

loop_
_geom_angle_atom_site_label_1
_geom_angle_atom_site_label_2
_geom_angle_atom_site_label_3
_geom_angle
_geom_angle_site_symmetry_1
_geom_angle_site_symmetry_3
O5 Cu1 O1 88.20(13) . .
O5 Cu1 O8 176.34(17) . 1_545
O1 Cu1 O8 89.34(13) . 1_545
O5 Cu1 O4 91.63(14) . 1_455
O1 Cu1 O4 174.90(19) . 1_455
O8 Cu1 O4 91.06(14) 1_545 1_455
O5 Cu1 Na1 87.01(12) . 3_655
O1 Cu1 Na1 122.25(14) . 3_655
O8 Cu1 Na1 96.60(12) 1_545 3_655
O4 Cu1 Na1 52.66(13) 1_455 3_655
O5 Cu1 Na1 111.43(13) . .
O1 Cu1 Na1 90.32(13) . .
O8 Cu1 Na1 65.86(13) 1_545 .
O4 Cu1 Na1 94.48(13) 1_455 .
Na1 Cu1 Na1 143.79(6) 3_655 .
O3 Na1 O6 159.5(2) 1_455 4_564
O3 Na1 O2 92.52(15) 1_455 .
O6 Na1 O2 84.31(14) 4_564 .
O3 Na1 O7 88.02(14) 1_455 4_464
O6 Na1 O7 92.33(13) 4_564 4_464
O2 Na1 O7 171.82(18) . 4_464
O3 Na1 O4 116.60(16) 1_455 4_574
O6 Na1 O4 83.20(13) 4_564 4_574
O2 Na1 O4 111.77(15) . 4_574
O7 Na1 O4 75.11(13) 4_464 4_574
O3 Na1 Cu1 132.54(13) 1_455 4_564
O6 Na1 Cu1 60.22(10) 4_564 4_564
O2 Na1 Cu1 130.61(12) . 4_564
O7 Na1 Cu1 52.36(10) 4_464 4_564
O4 Na1 Cu1 37.38(7) 4_574 4_564
O3 Na1 Cu1 50.65(11) 1_455 .
O6 Na1 Cu1 113.07(13) 4_564 .
O2 Na1 Cu1 54.83(10) . .
O7 Na1 Cu1 120.49(12) 4_464 .
O4 Na1 Cu1 155.24(11) 4_574 .
Cu1 Na1 Cu1 167.36(8) 4_564 .
C25 N1 C27 108.8(7) . .
C25 N1 C28 126.4(7) . .
C27 N1 C28 124.8(7) . .
C25 N2 C26 106.6(7) . .
C25 N2 C30 125.3(6) . .
C26 N2 C30 128.0(7) . .
C11 O1 Cu1 112.0(3) . .
C11 O2 Na1 137.6(4) . .
C12 O3 Na1 145.2(4) . 1_655
C12 O4 Cu1 104.9(4) . 1_655
C12 O4 Na1 165.1(3) . 3_755
Cu1 O4 Na1 89.96(15) 1_655 3_755
C23 O5 Cu1 116.5(3) . .
C23 O6 Na1 128.9(3) . 3_655
C24 O7 Na1 136.0(4) . 3_665
C24 O8 Cu1 105.2(4) . 1_565
C2 C1 C10 119.2(4) . .
C2 C1 C11 117.6(4) . .
C10 C1 C11 123.1(4) . .
C1 C2 C3 121.3(5) . .
C1 C2 H2A 119.4 . .
C3 C2 H2A 119.4 . .
C4 C3 C2 121.8(5) . .
C4 C3 H3A 119.1 . .
C2 C3 H3A 119.1 . .
C3 C4 C5 119.4(4) . .
C3 C4 C12 117.3(5) . .
C5 C4 C12 123.3(5) . .
C4 C5 C6 122.9(4) . .
C4 C5 C10 119.9(4) . .
C6 C5 C10 117.1(5) . .
C7 C6 C5 120.9(5) . .
C7 C6 H6A 119.6 . .
C5 C6 H6A 119.6 . .
C6 C7 C8 122.6(5) . .
C6 C7 H7A 118.7 . .
C8 C7 H7A 118.7 . .
C9 C8 C7 119.4(6) . .
C9 C8 H8A 120.3 . .
C7 C8 H8A 120.3 . .
C8 C9 C10 121.2(5) . .
C8 C9 H9A 119.4 . .
C10 C9 H9A 119.4 . .
C9 C10 C1 122.9(4) . .
C9 C10 C5 118.7(5) . .
C1 C10 C5 118.4(4) . .
O2 C11 O1 123.8(4) . .
O2 C11 C1 122.0(5) . .
O1 C11 C1 114.2(5) . .
O3 C12 O4 123.2(5) . .
O3 C12 C4 120.0(5) . .
O4 C12 C4 116.8(5) . .
C14 C13 C22 118.9(4) . .
C14 C13 C23 116.8(4) . .
C22 C13 C23 124.1(4) . .
C13 C14 C15 121.1(4) . .
C13 C14 H14A 119.4 . .
C15 C14 H14A 119.4 . .
C16 C15 C14 121.0(5) . .
C16 C15 H15A 119.5 . .
C14 C15 H15A 119.5 . .
C15 C16 C17 120.0(4) . .
C15 C16 C24 118.5(4) . .
C17 C16 C24 121.4(4) . .
C16 C17 C22 119.4(4) . .
C16 C17 C18 123.0(4) . .
C22 C17 C18 117.6(4) . .
C19 C18 C17 121.9(4) . .
C19 C18 H18A 119.0 . .
C17 C18 H18A 119.0 . .
C18 C19 C20 120.3(4) . .
C18 C19 H19A 119.9 . .
C20 C19 H19A 119.9 . .
C21 C20 C19 119.8(4) . .
C21 C20 H20A 120.1 . .
C19 C20 H20A 120.1 . .
C20 C21 C22 122.1(4) . .
C20 C21 H21A 119.0 . .
C22 C21 H21A 119.0 . .
C21 C22 C17 118.3(4) . .
C21 C22 C13 122.4(4) . .
C17 C22 C13 119.3(4) . .
O6 C23 O5 125.1(4) . .
O6 C23 C13 120.7(5) . .
O5 C23 C13 114.2(5) . .
O7 C24 O8 124.9(5) . .
O7 C24 C16 119.1(6) . .
O8 C24 C16 116.0(5) . .
N1 C25 N2 109.9(6) . .
N1 C25 H25A 125.1 . .
N2 C25 H25A 125.1 . .
C27 C26 N2 109.2(7) . .
C27 C26 H26A 125.4 . .
N2 C26 H26A 125.4 . .
C26 C27 N1 105.6(7) . .
C26 C27 H27A 127.2 . .
N1 C27 H27A 127.2 . .
C29 C28 N1 112.9(8) . .
C29 C28 H28A 109.0 . .
N1 C28 H28A 109.0 . .
C29 C28 H28B 109.0 . .
N1 C28 H28B 109.0 . .
H28A C28 H28B 107.8 . .
C28 C29 H29A 109.5 . .
C28 C29 H29B 109.5 . .
H29A C29 H29B 109.5 . .
C28 C29 H29C 109.5 . .
H29A C29 H29C 109.5 . .
H29B C29 H29C 109.5 . .
N2 C30 H30A 109.5 . .
N2 C30 H30B 109.5 . .
H30A C30 H30B 109.5 . .
N2 C30 H30C 109.5 . .
H30A C30 H30C 109.5 . .
H30B C30 H30C 109.5 . .

loop_
_geom_bond_atom_site_label_1
_geom_bond_atom_site_label_2
_geom_bond_distance
_geom_bond_site_symmetry_2
Cu1 O5 1.929(3) .
Cu1 O1 1.942(3) .
Cu1 O8 1.954(3) 1_545
Cu1 O4 1.984(3) 1_455
Cu1 Na1 3.268(2) 3_655
Cu1 Na1 3.384(3) .
Na1 O3 2.305(4) 1_455
Na1 O6 2.339(4) 4_564
Na1 O2 2.426(4) .
Na1 O7 2.565(4) 4_464
Na1 O4 2.598(5) 4_574
Na1 Cu1 3.268(2) 4_564
N1 C25 1.307(8) .
N1 C27 1.361(9) .
N1 C28 1.470(10) .
N2 C25 1.315(8) .
N2 C26 1.354(8) .
N2 C30 1.446(8) .
O1 C11 1.272(6) .
O2 C11 1.237(6) .
O3 C12 1.249(7) .
O3 Na1 2.305(4) 1_655
O4 C12 1.274(7) .
O4 Cu1 1.984(3) 1_655
O4 Na1 2.598(5) 3_755
O5 C23 1.266(6) .
O6 C23 1.228(6) .
O6 Na1 2.339(4) 3_655
O7 C24 1.242(7) .
O7 Na1 2.565(4) 3_665
O8 C24 1.260(7) .
O8 Cu1 1.954(3) 1_565
C1 C2 1.375(7) .
C1 C10 1.435(7) .
C1 C11 1.505(6) .
C2 C3 1.396(6) .
C2 H2A 0.9300 .
C3 C4 1.366(7) .
C3 H3A 0.9300 .
C4 C5 1.409(7) .
C4 C12 1.512(7) .
C5 C6 1.412(7) .
C5 C10 1.443(6) .
C6 C7 1.342(8) .
C6 H6A 0.9300 .
C7 C8 1.376(7) .
C7 H7A 0.9300 .
C8 C9 1.355(7) .
C8 H8A 0.9300 .
C9 C10 1.410(7) .
C9 H9A 0.9300 .
C13 C14 1.377(7) .
C13 C22 1.433(6) .
C13 C23 1.516(6) .
C14 C15 1.401(6) .
C14 H14A 0.9300 .
C15 C16 1.365(6) .
C15 H15A 0.9300 .
C16 C17 1.414(6) .
C16 C24 1.540(7) .
C17 C22 1.421(6) .
C17 C18 1.425(6) .
C18 C19 1.355(6) .
C18 H18A 0.9300 .
C19 C20 1.397(7) .
C19 H19A 0.9300 .
C20 C21 1.355(6) .
C20 H20A 0.9300 .
C21 C22 1.419(6) .
C21 H21A 0.9300 .
C25 H25A 0.9300 .
C26 C27 1.335(10) .
C26 H26A 0.9300 .
C27 H27A 0.9300 .
C28 C29 1.459(9) .
C28 H28A 0.9700 .
C28 H28B 0.9700 .
C29 H29A 0.9600 .
C29 H29B 0.9600 .
C29 H29C 0.9600 .
C30 H30A 0.9600 .
C30 H30B 0.9600 .
C30 H30C 0.9600 .
